data_7057051
loop_
_publ_author_name
'Mahmoudi, Ghodrat'
'Zangrando, Ennio'
'Mitoraj, Mariusz P.'
'Gurbanov, Atash V.'
'Zubkov, Fedor I.'
'Moosavifar, Maryam'
'Konyaeva, Irina A.'
'Kirillov, Alexander M.'
'Safin, Damir A.'

_publ_section_title
;
 Extended lead(ii) architectures engineered via tetrel bonding
 interactions
;
_journal_issue 7
_journal_name_full 'New Journal of Chemistry'
_journal_page_first 4959
_journal_paper_doi 10.1039/C8NJ00525G
_journal_volume 42
_journal_year 2018
_chemical_formula_moiety 'C12 H10 N6 O7 Pb'
_chemical_formula_sum 'C12 H10 N6 O7 Pb'
_chemical_formula_weight 557.45
_space_group_crystal_system monoclinic
_space_group_IT_number 14
_space_group_name_Hall '-P 2ybc'
_space_group_name_H-M_alt 'P 1 21/c 1'
_symmetry_space_group_name_Hall '-P 2ybc'
_symmetry_space_group_name_H-M 'P 1 21/c 1'
_atom_sites_solution_hydrogens mixed
_atom_sites_solution_primary direct
_atom_sites_solution_secondary difmap
_audit_creation_method SHELXL-2014/7
_audit_update_record
;
2017-09-17 deposited with the CCDC.
2018-02-22 downloaded from the CCDC.
;
_cell_angle_alpha 90
_cell_angle_beta 111.458(2)
_cell_angle_gamma 90
_cell_formula_units_Z 4
_cell_length_a 16.4079(3)
_cell_length_b 7.18380(10)
_cell_length_c 14.0179(3)
_cell_measurement_reflns_used 16480
_cell_measurement_temperature 100(2)
_cell_measurement_theta_max 32.49
_cell_measurement_theta_min 2.83
_cell_volume 1537.78(5)
_computing_cell_refinement 'CrysAlis Pro (Oxford Diffraction Ltd., 2010)'
_computing_data_collection 'CrysAlis Pro (Oxford Diffraction Ltd., 2010)'
_computing_data_reduction 'CrysAlis Pro (Oxford Diffraction Ltd., 2010)'
_computing_molecular_graphics 'Diamond v.3.2f (Crystal Impact GbR, 2008)'
_computing_publication_material 'WinGX publication routines (Farrugia, 1999)'
_computing_structure_refinement 'SHELXL-2014/7 (Sheldrick, 2014)'
_computing_structure_solution 'SIR92 (Altomare et al, 1993)'
_diffrn_ambient_temperature 100(2)
_diffrn_detector_area_resol_mean 8.3504
_diffrn_measured_fraction_theta_full 0.999
_diffrn_measured_fraction_theta_max 0.997
_diffrn_measurement_device_type 'Oxford Diffraction Xcalibur 2'
_diffrn_measurement_method '\w scans'
_diffrn_radiation_monochromator graphite
_diffrn_radiation_source 'Enhance (Mo) X-ray Source, sealed tube'
_diffrn_radiation_type MoK\a
_diffrn_radiation_wavelength 0.71073
_diffrn_reflns_av_R_equivalents 0.0360
_diffrn_reflns_av_unetI/netI 0.0293
_diffrn_reflns_Laue_measured_fraction_full 0.999
_diffrn_reflns_Laue_measured_fraction_max 0.997
_diffrn_reflns_limit_h_max 23
_diffrn_reflns_limit_h_min -23
_diffrn_reflns_limit_k_max 10
_diffrn_reflns_limit_k_min -10
_diffrn_reflns_limit_l_max 19
_diffrn_reflns_limit_l_min -20
_diffrn_reflns_number 30637
_diffrn_reflns_point_group_measured_fraction_full 0.999
_diffrn_reflns_point_group_measured_fraction_max 0.997
_diffrn_reflns_theta_full 25.242
_diffrn_reflns_theta_max 30.995
_diffrn_reflns_theta_min 2.913
_exptl_absorpt_coefficient_mu 11.026
_exptl_absorpt_correction_T_max 0.642
_exptl_absorpt_correction_T_min 0.345
_exptl_absorpt_correction_type analytical
_exptl_absorpt_process_details
;
        CrysAlisPro, Oxford Diffraction Ltd.,
        Version 1.171.33.66 (release 28-04-2010 CrysAlis171 .NET)
        (compiled Apr 28 2010,14:27:37)
Analytical numeric absorption correction using a multifaceted crystal
        model based on expressions derived by R.C. Clark & J.S. Reid.
        (Clark, R. C. & Reid, J. S. (1995). Acta Cryst. A51, 887-897)
;
_exptl_crystal_colour colourless
_exptl_crystal_density_diffrn 2.408
_exptl_crystal_density_method 'not measured'
_exptl_crystal_description prism
_exptl_crystal_F_000 1048
_exptl_crystal_size_max 0.14
_exptl_crystal_size_mid 0.11
_exptl_crystal_size_min 0.04
_refine_diff_density_max 1.723
_refine_diff_density_min -0.539
_refine_diff_density_rms 0.165
_refine_ls_extinction_method none
_refine_ls_goodness_of_fit_ref 0.959
_refine_ls_hydrogen_treatment mixed
_refine_ls_matrix_type full
_refine_ls_number_parameters 241
_refine_ls_number_reflns 4880
_refine_ls_number_restraints 0
_refine_ls_restrained_S_all 0.959
_refine_ls_R_factor_all 0.0234
_refine_ls_R_factor_gt 0.0182
_refine_ls_shift/su_max 0.001
_refine_ls_shift/su_mean 0.000
_refine_ls_structure_factor_coef Fsqd
_refine_ls_weighting_details 'w=1/[\s^2^(Fo^2^)+(0.0222P)^2^] where P=(Fo^2^+2Fc^2^)/3'
_refine_ls_weighting_scheme calc
_refine_ls_wR_factor_gt 0.0402
_refine_ls_wR_factor_ref 0.0407
_reflns_Friedel_coverage 0.000
_reflns_number_gt 4111
_reflns_number_total 4880
_reflns_threshold_expression 'I > 2\s(I)'
_cod_data_source_file c8nj00525g2.cif
_cod_data_source_block 1
_cod_depositor_comments 'Adding full bibliography for 7057051--7057054.cif.'
_cod_database_code 7057051
_shelx_shelxl_version_number 2014/7
_shelx_space_group_comment
;
The symmetry employed for this shelxl refinement is uniquely defined
by the following loop, which should always be used as a source of
symmetry information in preference to the above space-group names.
They are only intended as comments.
;

loop_
_space_group_symop_operation_xyz
'x, y, z'
'-x, y+1/2, -z+1/2'
'-x, -y, -z'
'x, -y-1/2, z-1/2'

loop_
_atom_site_label
_atom_site_type_symbol
_atom_site_fract_x
_atom_site_fract_y
_atom_site_fract_z
_atom_site_U_iso_or_equiv
_atom_site_adp_type
_atom_site_occupancy
_atom_site_site_symmetry_order
_atom_site_calc_flag
_atom_site_refinement_flags_posn
_atom_site_refinement_flags_adp
Pb Pb 0.26487(2) 0.10349(2) 0.06755(2) 0.00810(3) Uani 1 1 d . .
O1 O 0.39622(11) 0.0000(3) 0.23883(13) 0.0112(4) Uani 1 1 d . .
N1 N 0.10494(14) 0.1749(3) 0.06853(16) 0.0105(4) Uani 1 1 d . .
N2 N 0.23177(13) 0.0196(3) 0.23030(15) 0.0093(4) Uani 1 1 d . .
N3 N 0.29515(14) -0.0697(3) 0.30981(17) 0.0100(4) Uani 1 1 d . .
H3N H 0.280(2) -0.145(4) 0.344(2) 0.012 Uiso 1 1 d . U
N4 N 0.59076(14) -0.2870(3) 0.46595(16) 0.0118(4) Uani 1 1 d . .
C1 C 0.37656(16) -0.0757(3) 0.30639(19) 0.0090(5) Uani 1 1 d . .
C2 C 0.44364(16) -0.1709(4) 0.39581(18) 0.0086(5) Uani 1 1 d . .
C3 C 0.52375(16) -0.2147(3) 0.38826(19) 0.0107(5) Uani 1 1 d . .
H3 H 0.5311 -0.1921 0.3251 0.013 Uiso 1 1 calc R U
C4 C 0.57955(17) -0.3193(4) 0.55482(19) 0.0119(5) Uani 1 1 d . .
H4 H 0.6271 -0.3694 0.6105 0.014 Uiso 1 1 calc R U
C5 C 0.50182(17) -0.2829(3) 0.56882(19) 0.0115(5) Uani 1 1 d . .
H5 H 0.4960 -0.3097 0.6324 0.014 Uiso 1 1 calc R U
C6 C 0.43231(16) -0.2064(4) 0.48817(19) 0.0102(5) Uani 1 1 d . .
H6 H 0.3784 -0.1790 0.4958 0.012 Uiso 1 1 calc R U
C7 C 0.15635(17) 0.0372(4) 0.2368(2) 0.0103(5) Uani 1 1 d . .
H7 H 0.1432(18) -0.007(4) 0.293(2) 0.012 Uiso 1 1 d . U
C8 C 0.08609(16) 0.1287(3) 0.15192(19) 0.0096(5) Uani 1 1 d . .
C9 C 0.00525(17) 0.1608(4) 0.1587(2) 0.0127(5) Uani 1 1 d . .
H9 H -0.0053 0.1280 0.2189 0.015 Uiso 1 1 calc R U
C10 C -0.06024(17) 0.2419(4) 0.0757(2) 0.0136(5) Uani 1 1 d . .
H10 H -0.1163 0.2665 0.0783 0.016 Uiso 1 1 calc R U
C11 C -0.04242(17) 0.2861(4) -0.0103(2) 0.0143(5) Uani 1 1 d . .
H11 H -0.0863 0.3397 -0.0685 0.017 Uiso 1 1 calc R U
C12 C 0.04066(17) 0.2513(4) -0.0106(2) 0.0131(5) Uani 1 1 d . .
H12 H 0.0525 0.2833 -0.0700 0.016 Uiso 1 1 calc R U
N5 N 0.27504(14) 0.5146(3) 0.10387(18) 0.0140(4) Uani 1 1 d . .
O2 O 0.30583(13) 0.3925(3) 0.17441(14) 0.0156(4) Uani 1 1 d . .
O3 O 0.23468(13) 0.4563(3) 0.01351(15) 0.0173(4) Uani 1 1 d . .
O4 O 0.28560(15) 0.6813(3) 0.12234(17) 0.0261(5) Uani 1 1 d . .
N6 N 0.18702(14) -0.0200(3) -0.16984(16) 0.0127(4) Uani 1 1 d . .
O5 O 0.25046(13) -0.1123(3) -0.10642(15) 0.0162(4) Uani 1 1 d . .
O6 O 0.16902(14) 0.1357(3) -0.14111(15) 0.0185(4) Uani 1 1 d . .
O7 O 0.14456(13) -0.0847(3) -0.25519(15) 0.0207(4) Uani 1 1 d . .

loop_
_atom_site_aniso_label
_atom_site_aniso_U_11
_atom_site_aniso_U_22
_atom_site_aniso_U_33
_atom_site_aniso_U_23
_atom_site_aniso_U_13
_atom_site_aniso_U_12
Pb 0.00830(4) 0.00786(4) 0.00792(4) -0.00060(4) 0.00272(3) -0.00030(4)
O1 0.0099(8) 0.0126(9) 0.0108(9) 0.0018(7) 0.0035(7) -0.0002(7)
N1 0.0106(10) 0.0105(10) 0.0098(10) 0.0012(8) 0.0030(8) -0.0007(8)
N2 0.0094(10) 0.0073(10) 0.0096(10) 0.0019(8) 0.0016(8) 0.0020(8)
N3 0.0088(10) 0.0115(11) 0.0096(10) 0.0048(8) 0.0033(8) 0.0028(8)
N4 0.0101(10) 0.0116(11) 0.0126(11) 0.0004(8) 0.0030(8) 0.0017(8)
C1 0.0091(11) 0.0075(12) 0.0097(11) -0.0023(9) 0.0026(9) -0.0010(9)
C2 0.0091(11) 0.0062(11) 0.0087(11) -0.0011(9) 0.0012(9) -0.0011(9)
C3 0.0124(12) 0.0096(12) 0.0099(11) 0.0002(9) 0.0040(9) 0.0004(9)
C4 0.0118(12) 0.0097(12) 0.0114(12) -0.0018(10) 0.0008(9) 0.0007(10)
C5 0.0157(13) 0.0091(12) 0.0094(12) -0.0018(9) 0.0044(10) -0.0025(10)
C6 0.0093(11) 0.0101(12) 0.0111(12) -0.0019(9) 0.0035(9) -0.0014(9)
C7 0.0104(12) 0.0106(12) 0.0097(12) -0.0003(9) 0.0036(10) 0.0004(9)
C8 0.0099(11) 0.0083(12) 0.0100(11) -0.0015(9) 0.0029(9) 0.0005(9)
C9 0.0112(12) 0.0141(13) 0.0135(12) -0.0009(10) 0.0054(10) 0.0006(10)
C10 0.0087(12) 0.0133(13) 0.0175(13) -0.0010(10) 0.0034(10) 0.0004(9)
C11 0.0118(12) 0.0134(13) 0.0136(12) 0.0011(10) -0.0005(10) 0.0024(10)
C12 0.0164(13) 0.0137(13) 0.0091(12) 0.0016(9) 0.0044(10) 0.0024(10)
N5 0.0160(11) 0.0112(11) 0.0180(11) -0.0004(9) 0.0098(9) 0.0002(9)
O2 0.0203(10) 0.0124(9) 0.0140(9) 0.0009(8) 0.0062(8) 0.0005(8)
O3 0.0192(10) 0.0151(10) 0.0142(10) 0.0006(8) 0.0023(8) 0.0011(8)
O4 0.0448(14) 0.0057(9) 0.0321(13) -0.0046(9) 0.0191(11) -0.0054(9)
N6 0.0118(11) 0.0163(12) 0.0100(11) -0.0004(9) 0.0041(8) -0.0025(9)
O5 0.0162(9) 0.0158(10) 0.0138(9) -0.0017(8) 0.0022(7) 0.0057(8)
O6 0.0266(11) 0.0130(10) 0.0146(10) 0.0001(7) 0.0058(8) 0.0066(8)
O7 0.0184(10) 0.0297(12) 0.0106(9) -0.0096(8) 0.0015(8) -0.0037(9)

loop_
_atom_type_symbol
_atom_type_description
_atom_type_scat_dispersion_real
_atom_type_scat_dispersion_imag
_atom_type_scat_source
C C 0.0033 0.0016 'International Tables Vol C Tables 4.2.6.8 and 6.1.1.4'
H H 0.0000 0.0000 'International Tables Vol C Tables 4.2.6.8 and 6.1.1.4'
N N 0.0061 0.0033 'International Tables Vol C Tables 4.2.6.8 and 6.1.1.4'
O O 0.0106 0.0060 'International Tables Vol C Tables 4.2.6.8 and 6.1.1.4'
Pb Pb -3.3944 10.1111 'International Tables Vol C Tables 4.2.6.8 and 6.1.1.4'

loop_
_geom_angle_atom_site_label_1
_geom_angle_atom_site_label_2
_geom_angle_atom_site_label_3
_geom_angle
_geom_angle_site_symmetry_3
O2 Pb N2 76.35(6) .
O2 Pb O3 49.96(6) .
N2 Pb O3 113.37(6) .
O2 Pb N1 83.53(6) .
N2 Pb N1 61.37(6) .
O3 Pb N1 74.72(6) .
O2 Pb O1 75.05(6) .
N2 Pb O1 60.48(6) .
O3 Pb O1 121.91(6) .
N1 Pb O1 121.13(6) .
O2 Pb N4 78.56(6) 2_655
N2 Pb N4 134.35(6) 2_655
O3 Pb N4 75.78(6) 2_655
N1 Pb N4 150.47(7) 2_655
O1 Pb N4 76.52(6) 2_655
C1 O1 Pb 117.39(15) .
C12 N1 C8 117.1(2) .
C12 N1 Pb 123.46(17) .
C8 N1 Pb 119.39(16) .
C7 N2 N3 116.9(2) .
C7 N2 Pb 123.84(17) .
N3 N2 Pb 118.73(15) .
C1 N3 N2 116.7(2) .
C1 N3 H3N 121(2) .
N2 N3 H3N 118(2) .
C3 N4 C4 118.1(2) .
C3 N4 Pb 118.99(16) 2_645
C4 N4 Pb 122.55(16) 2_645
O1 C1 N3 123.5(2) .
O1 C1 C2 121.7(2) .
N3 C1 C2 114.6(2) .
C3 C2 C6 118.6(2) .
C3 C2 C1 117.7(2) .
C6 C2 C1 123.6(2) .
N4 C3 C2 122.9(2) .
N4 C3 H3 118.5 .
C2 C3 H3 118.5 .
N4 C4 C5 123.0(2) .
N4 C4 H4 118.5 .
C5 C4 H4 118.5 .
C4 C5 C6 118.9(2) .
C4 C5 H5 120.6 .
C6 C5 H5 120.6 .
C5 C6 C2 118.5(2) .
C5 C6 H6 120.7 .
C2 C6 H6 120.7 .
N2 C7 C8 118.5(2) .
N2 C7 H7 123.2(17) .
C8 C7 H7 118.3(17) .
N1 C8 C9 123.1(2) .
N1 C8 C7 116.6(2) .
C9 C8 C7 120.3(2) .
C8 C9 C10 118.6(2) .
C8 C9 H9 120.7 .
C10 C9 H9 120.7 .
C11 C10 C9 118.8(2) .
C11 C10 H10 120.6 .
C9 C10 H10 120.6 .
C10 C11 C12 119.0(2) .
C10 C11 H11 120.5 .
C12 C11 H11 120.5 .
N1 C12 C11 123.3(2) .
N1 C12 H12 118.3 .
C11 C12 H12 118.3 .
O4 N5 O3 121.1(2) .
O4 N5 O2 121.5(2) .
O3 N5 O2 117.4(2) .
N5 O2 Pb 99.34(15) .
N5 O3 Pb 93.21(14) .
O7 N6 O6 121.9(2) .
O7 N6 O5 120.4(2) .
O6 N6 O5 117.7(2) .

loop_
_geom_bond_atom_site_label_1
_geom_bond_atom_site_label_2
_geom_bond_distance
_geom_bond_site_symmetry_2
Pb O2 2.5039(18) .
Pb N2 2.602(2) .
Pb O3 2.639(2) .
Pb N1 2.679(2) .
Pb O1 2.6789(17) .
Pb N4 2.695(2) 2_655
O1 C1 1.233(3) .
N1 C12 1.337(3) .
N1 C8 1.355(3) .
N2 C7 1.280(3) .
N2 N3 1.374(3) .
N3 C1 1.355(3) .
N3 H3N 0.82(3) .
N4 C3 1.338(3) .
N4 C4 1.344(3) .
N4 Pb 2.695(2) 2_645
C1 C2 1.497(3) .
C2 C3 1.393(3) .
C2 C6 1.397(3) .
C3 H3 0.9500 .
C4 C5 1.384(4) .
C4 H4 0.9500 .
C5 C6 1.392(3) .
C5 H5 0.9500 .
C6 H6 0.9500 .
C7 C8 1.474(3) .
C7 H7 0.94(3) .
C8 C9 1.383(3) .
C9 C10 1.391(4) .
C9 H9 0.9500 .
C10 C11 1.378(4) .
C10 H10 0.9500 .
C11 C12 1.387(4) .
C11 H11 0.9500 .
C12 H12 0.9500 .
N5 O4 1.224(3) .
N5 O3 1.267(3) .
N5 O2 1.279(3) .
N6 O7 1.234(3) .
N6 O6 1.260(3) .
N6 O5 1.279(3) .

loop_
_geom_torsion_atom_site_label_1
_geom_torsion_atom_site_label_2
_geom_torsion_atom_site_label_3
_geom_torsion_atom_site_label_4
_geom_torsion
_geom_torsion_site_symmetry_1
C7 N2 N3 C1 -175.2(2) .
Pb N2 N3 C1 12.5(3) .
Pb O1 C1 N3 -16.2(3) .
Pb O1 C1 C2 168.21(17) .
N2 N3 C1 O1 2.9(4) .
N2 N3 C1 C2 178.8(2) .
O1 C1 C2 C3 -16.3(4) .
N3 C1 C2 C3 167.7(2) .
O1 C1 C2 C6 159.2(2) .
N3 C1 C2 C6 -16.8(3) .
C4 N4 C3 C2 0.3(4) .
Pb N4 C3 C2 173.69(18) 2_645
C6 C2 C3 N4 -0.9(4) .
C1 C2 C3 N4 174.9(2) .
C3 N4 C4 C5 0.7(4) .
Pb N4 C4 C5 -172.41(19) 2_645
N4 C4 C5 C6 -1.1(4) .
C4 C5 C6 C2 0.6(4) .
C3 C2 C6 C5 0.4(4) .
C1 C2 C6 C5 -175.1(2) .
N3 N2 C7 C8 -178.7(2) .
Pb N2 C7 C8 -6.8(3) .
C12 N1 C8 C9 -1.4(4) .
Pb N1 C8 C9 179.97(18) .
C12 N1 C8 C7 177.4(2) .
Pb N1 C8 C7 -1.2(3) .
N2 C7 C8 N1 5.1(4) .
N2 C7 C8 C9 -176.0(2) .
N1 C8 C9 C10 0.8(4) .
C7 C8 C9 C10 -177.9(2) .
C8 C9 C10 C11 0.5(4) .
C9 C10 C11 C12 -1.1(4) .
C8 N1 C12 C11 0.7(4) .
Pb N1 C12 C11 179.25(19) .
C10 C11 C12 N1 0.6(4) .
O4 N5 O2 Pb -175.6(2) .
O3 N5 O2 Pb 2.9(2) .
O4 N5 O3 Pb 175.8(2) .
O2 N5 O3 Pb -2.7(2) .
